data_7104014
loop_
_publ_author_name
J.Hoeflemeyer
F.Gabbai

_journal_name_full 'Chemical communications (Cambridge, England)'
_journal_paper_doi 10.1039/b212127a
_journal_year 2003
_chemical_formula_sum 'C23 H18 Cl2 Ga N Sn'
_chemical_formula_weight 567.69
_chemical_name_systematic
;
?
;
_space_group_IT_number 29
_symmetry_cell_setting orthorhombic
_symmetry_space_group_name_Hall 'P 2c -2ac'
_symmetry_space_group_name_H-M 'P c a 21'
_atom_sites_solution_hydrogens geom
_atom_sites_solution_primary direct
_atom_sites_solution_secondary difmap
_audit_creation_method SHELXL-97
_cell_angle_alpha 90.00
_cell_angle_beta 90.00
_cell_angle_gamma 90.00
_cell_formula_units_Z 4
_cell_length_a 18.926(12)
_cell_length_b 9.932(6)
_cell_length_c 11.510(8)
_cell_measurement_temperature 110(2)
_cell_volume 2164(2)
_computing_structure_refinement 'SHELXL-97 (Sheldrick, 1997)'
_computing_structure_solution 'SHELXS-97 (Sheldrick, 1990)'
_diffrn_ambient_temperature 110(2)
_diffrn_measured_fraction_theta_full 1.000
_diffrn_measured_fraction_theta_max 1.000
_diffrn_measurement_device_type 'CCD area detector'
_diffrn_measurement_method 'omega scans'
_diffrn_radiation_monochromator graphite
_diffrn_radiation_source 'fine-focus sealed tube'
_diffrn_radiation_type MoK\a
_diffrn_radiation_wavelength 0.71073
_diffrn_reflns_av_R_equivalents 0.1273
_diffrn_reflns_av_sigmaI/netI 0.1542
_diffrn_reflns_limit_h_max 11
_diffrn_reflns_limit_h_min -22
_diffrn_reflns_limit_k_max 11
_diffrn_reflns_limit_k_min -11
_diffrn_reflns_limit_l_max 13
_diffrn_reflns_limit_l_min -13
_diffrn_reflns_number 10963
_diffrn_reflns_theta_full 24.99
_diffrn_reflns_theta_max 24.99
_diffrn_reflns_theta_min 2.05
_exptl_absorpt_coefficient_mu 2.655
_exptl_absorpt_correction_T_max 0.81
_exptl_absorpt_correction_T_min 0.65
_exptl_absorpt_correction_type empirical
_exptl_crystal_colour colourless
_exptl_crystal_density_diffrn 1.743
_exptl_crystal_density_method 'not measured'
_exptl_crystal_F_000 1112
_exptl_crystal_size_max 0.22
_exptl_crystal_size_mid 0.10
_exptl_crystal_size_min 0.07
_refine_diff_density_max 0.904
_refine_diff_density_min -1.020
_refine_diff_density_rms 0.179
_refine_ls_abs_structure_details 'Flack H D (1983), Acta Cryst. A39, 876-881'
_refine_ls_abs_structure_Flack -0.04(3)
_refine_ls_extinction_method none
_refine_ls_goodness_of_fit_ref 1.012
_refine_ls_hydrogen_treatment mixed
_refine_ls_matrix_type full
_refine_ls_number_parameters 253
_refine_ls_number_reflns 3787
_refine_ls_number_restraints 127
_refine_ls_restrained_S_all 1.000
_refine_ls_R_factor_all 0.1021
_refine_ls_R_factor_gt 0.0541
_refine_ls_shift/su_max 0.000
_refine_ls_shift/su_mean 0.000
_refine_ls_structure_factor_coef Fsqd
_refine_ls_weighting_details 'calc w==1/[\s^2^(Fo^2^)+(0.0050P)^2^+0.0000P] where P==(Fo^2^+2Fc^2^)/3'
_refine_ls_weighting_scheme calc
_refine_ls_wR_factor_gt 0.0887
_refine_ls_wR_factor_ref 0.1011
_reflns_number_gt 2373
_reflns_number_total 3787
_reflns_threshold_expression >2sigma(I)
_cod_data_source_file b212127a.txt
_cod_data_source_block 2
_cod_depositor_comments
;
The following automatic conversions were performed:
'_symmetry_cell_setting' value 'Orthorhombic' changed to 'orthorhombic'
according to '/home/saulius/struct/CIF-dictionaries/cif_core.dic'
dictionary named 'cif_core.dic' version 2.4.1 from
2010-06-29.

'_exptl_absorpt_correction_type' value 'Empirical' changed to
'empirical' according to
'/home/saulius/struct/CIF-dictionaries/cif_core.dic' dictionary named
'cif_core.dic' version 2.4.1 from 2010-06-29.

Automatic conversion script
Id: cif_fix_enum 1527 2010-12-29 10:47:43Z saulius 
;
_cod_original_sg_symbol_H-M Pca2(1)
_cod_database_code 7104014

loop_
_symmetry_equiv_pos_as_xyz
'x, y, z'
'-x, -y, z+1/2'
'x+1/2, -y, z'
'-x+1/2, y, z+1/2'

loop_
_atom_site_label
_atom_site_type_symbol
_atom_site_fract_x
_atom_site_fract_y
_atom_site_fract_z
_atom_site_U_iso_or_equiv
_atom_site_adp_type
_atom_site_occupancy
_atom_site_symmetry_multiplicity
_atom_site_calc_flag
_atom_site_refinement_flags
_atom_site_disorder_assembly
_atom_site_disorder_group
Sn Sn -0.04129(4) -0.58301(7) -0.63260(9) 0.01599(19) Uani 1 1 d . . .
Ga Ga -0.13540(7) -0.73282(12) -0.83336(11) 0.0163(3) Uani 1 1 d . . .
Cl2 Cl -0.22025(16) -0.8671(3) -0.9027(3) 0.0245(8) Uani 1 1 d . . .
Cl1 Cl -0.14772(14) -0.7530(3) -0.6302(3) 0.0196(6) Uani 1 1 d . . .
C1 C 0.0295(7) -0.7285(11) -0.7016(10) 0.019(2) Uani 1 1 d U . .
C2 C 0.0914(6) -0.7353(10) -0.6388(13) 0.0213(19) Uani 1 1 d U . .
H2A H 0.0972 -0.6790 -0.5749 0.026 Uiso 1 1 calc R . .
C3 C 0.1454(7) -0.8237(10) -0.6679(10) 0.025(2) Uani 1 1 d U . .
H3A H 0.1870 -0.8250 -0.6250 0.030 Uiso 1 1 calc R . .
C4 C 0.1369(7) -0.9094(12) -0.7608(10) 0.023(2) Uani 1 1 d U . .
H4A H 0.1726 -0.9696 -0.7800 0.027 Uiso 1 1 calc R . .
C5 C 0.0698(7) -0.9935(12) -0.9231(11) 0.024(2) Uani 1 1 d U . .
H5A H 0.1077 -1.0485 -0.9432 0.029 Uiso 1 1 calc R . .
C6 C 0.0092(7) -0.9980(12) -0.9886(11) 0.023(2) Uani 1 1 d U . .
H6A H 0.0058 -1.0546 -1.0528 0.027 Uiso 1 1 calc R . .
C7 C -0.0475(7) -0.9151(11) -0.9564(9) 0.021(2) Uani 1 1 d U . .
H7A H -0.0891 -0.9218 -0.9991 0.025 Uiso 1 1 calc R . .
C8 C -0.0459(7) -0.8244(11) -0.8655(10) 0.019(2) Uani 1 1 d U . .
C9 C 0.0193(7) -0.8190(11) -0.7976(10) 0.0174(18) Uani 1 1 d U . .
C10 C 0.0760(6) -0.9067(11) -0.8251(11) 0.0209(17) Uani 1 1 d U . .
C11 C -0.1008(6) -0.4260(12) -0.7105(11) 0.022(2) Uani 1 1 d U . .
C12 C -0.0870(6) -0.3014(10) -0.6525(12) 0.026(2) Uani 1 1 d U . .
H22A H -0.0547 -0.2995 -0.5916 0.031 Uiso 1 1 calc R . .
C13 C -0.1208(7) -0.1828(12) -0.6852(11) 0.028(2) Uani 1 1 d U . .
H23A H -0.1100 -0.1020 -0.6485 0.034 Uiso 1 1 calc R . .
C14 C -0.1703(7) -0.1866(12) -0.7721(11) 0.028(3) Uani 1 1 d U . .
H24A H -0.1942 -0.1084 -0.7931 0.034 Uiso 1 1 calc R . .
C15 C -0.2372(7) -0.3055(12) -0.9216(10) 0.022(2) Uani 1 1 d U . .
H25A H -0.2595 -0.2247 -0.9396 0.026 Uiso 1 1 calc R . .
C16 C -0.2536(6) -0.4197(11) -0.9809(10) 0.020(2) Uani 1 1 d U . .
H26A H -0.2861 -0.4180 -1.0415 0.024 Uiso 1 1 calc R . .
C17 C -0.2204(6) -0.5392(11) -0.9486(10) 0.020(2) Uani 1 1 d U . .
H27A H -0.2319 -0.6170 -0.9894 0.024 Uiso 1 1 calc R . .
C18 C -0.1721(6) -0.5496(11) -0.8611(10) 0.018(2) Uani 1 1 d U . .
C19 C -0.1520(6) -0.4300(12) -0.7991(10) 0.019(2) Uani 1 1 d U . .
C20 C -0.1852(6) -0.3106(11) -0.8308(12) 0.023(3) Uani 1 1 d . . .
C21 C -0.0373(7) -0.5707(14) -0.4474(10) 0.033(3) Uani 1 1 d . . .
H40A H -0.0002 -0.5104 -0.4247 0.050 Uiso 1 1 calc R . .
H40B H -0.0284 -0.6585 -0.4157 0.050 Uiso 1 1 calc R . .
H40C H -0.0817 -0.5377 -0.4186 0.050 Uiso 1 1 calc R . .
C23 C 0.1641(6) -0.2837(11) -0.7100(11) 0.0242(19) Uani 1 1 d U . .
H42A H 0.1952 -0.2677 -0.6454 0.036 Uiso 1 1 calc R . .
H42B H 0.1469 -0.1993 -0.7390 0.036 Uiso 1 1 calc R . .
H42C H 0.1895 -0.3296 -0.7704 0.036 Uiso 1 1 calc R . .
C22 C 0.1043(7) -0.3671(11) -0.6719(10) 0.0237(19) Uani 1 1 d U . .
N N 0.0593(4) -0.4305(8) -0.6440(12) 0.0234(19) Uani 1 1 d U . .

loop_
_atom_site_aniso_label
_atom_site_aniso_U_11
_atom_site_aniso_U_22
_atom_site_aniso_U_33
_atom_site_aniso_U_23
_atom_site_aniso_U_13
_atom_site_aniso_U_12
Sn 0.0177(4) 0.0192(4) 0.0111(3) -0.0008(5) -0.0005(6) 0.0022(4)
Ga 0.0168(7) 0.0167(7) 0.0155(7) 0.0006(7) -0.0009(7) -0.0007(7)
Cl2 0.0243(19) 0.0221(17) 0.027(2) 0.0006(15) -0.0035(16) -0.0034(16)
Cl1 0.0207(16) 0.0241(14) 0.0141(14) 0.007(2) 0.0033(19) -0.0003(13)
C1 0.021(4) 0.019(4) 0.018(4) 0.009(4) 0.001(4) -0.003(4)
C2 0.023(4) 0.021(4) 0.020(4) 0.005(4) 0.001(4) 0.000(4)
C3 0.027(4) 0.024(4) 0.025(4) 0.003(4) -0.002(4) 0.005(4)
C4 0.024(4) 0.018(4) 0.025(4) 0.003(4) 0.002(4) 0.006(4)
C5 0.027(4) 0.020(4) 0.025(4) -0.001(4) 0.011(4) 0.005(4)
C6 0.027(5) 0.018(4) 0.023(4) -0.003(4) 0.011(4) 0.004(4)
C7 0.025(4) 0.017(4) 0.021(4) -0.001(4) 0.007(4) -0.001(4)
C8 0.023(4) 0.014(4) 0.019(4) 0.003(3) 0.006(4) -0.003(4)
C9 0.020(4) 0.013(3) 0.019(4) 0.006(3) 0.004(3) -0.002(3)
C10 0.022(4) 0.018(3) 0.023(4) 0.004(3) 0.006(3) 0.004(3)
C11 0.020(4) 0.020(4) 0.027(5) -0.001(4) 0.006(4) -0.008(4)
C12 0.023(4) 0.019(4) 0.035(5) 0.000(4) 0.001(4) -0.005(4)
C13 0.029(5) 0.014(4) 0.043(5) 0.002(4) -0.003(4) -0.002(4)
C14 0.028(6) 0.009(5) 0.047(6) 0.004(5) -0.007(5) -0.003(5)
C15 0.023(5) 0.026(5) 0.017(5) 0.010(4) 0.000(5) 0.005(5)
C16 0.021(5) 0.023(4) 0.016(4) 0.009(4) -0.002(4) 0.004(4)
C17 0.020(4) 0.021(4) 0.017(4) 0.006(4) -0.002(4) 0.000(4)
C18 0.016(4) 0.021(4) 0.018(4) 0.005(4) 0.002(4) -0.005(4)
C19 0.018(4) 0.018(4) 0.020(4) 0.003(4) 0.005(4) -0.007(4)
C20 0.013(7) 0.033(7) 0.023(7) -0.001(7) -0.004(7) 0.002(6)
C21 0.021(7) 0.052(8) 0.026(8) -0.008(8) -0.002(7) 0.000(9)
C23 0.026(5) 0.025(4) 0.021(4) 0.000(4) -0.010(4) -0.004(3)
C22 0.026(5) 0.024(4) 0.021(4) -0.001(4) -0.010(4) -0.004(3)
N 0.026(5) 0.024(4) 0.020(4) -0.001(4) -0.010(4) -0.004(3)

loop_
_atom_type_symbol
_atom_type_description
_atom_type_scat_dispersion_real
_atom_type_scat_dispersion_imag
_atom_type_scat_source
C C 0.0033 0.0016 'International Tables Vol C Tables 4.2.6.8 and 6.1.1.4'
H H 0.0000 0.0000 'International Tables Vol C Tables 4.2.6.8 and 6.1.1.4'
N N 0.0061 0.0033 'International Tables Vol C Tables 4.2.6.8 and 6.1.1.4'
Cl Cl 0.1484 0.1585 'International Tables Vol C Tables 4.2.6.8 and 6.1.1.4'
Ga Ga 0.2307 1.6083 'International Tables Vol C Tables 4.2.6.8 and 6.1.1.4'
Sn Sn -0.6537 1.4246 'International Tables Vol C Tables 4.2.6.8 and 6.1.1.4'

loop_
_geom_angle_atom_site_label_1
_geom_angle_atom_site_label_2
_geom_angle_atom_site_label_3
_geom_angle
_geom_angle_site_symmetry_1
_geom_angle_site_symmetry_3
_geom_angle_publ_flag
C1 Sn C11 132.5(4) . . ?
C1 Sn C21 112.9(5) . . ?
C11 Sn C21 113.5(5) . . ?
C1 Sn N 84.9(4) . . ?
C11 Sn N 86.3(4) . . ?
C21 Sn N 89.5(5) . . ?
C1 Sn Cl1 92.9(3) . . ?
C11 Sn Cl1 94.0(3) . . ?
C21 Sn Cl1 93.0(4) . . ?
N Sn Cl1 177.1(3) . . ?
C8 Ga C18 134.6(5) . . ?
C8 Ga Cl2 106.1(4) . . ?
C18 Ga Cl2 103.9(3) . . ?
C8 Ga Cl1 103.5(3) . . ?
C18 Ga Cl1 101.8(3) . . ?
Cl2 Ga Cl1 103.44(12) . . ?
Ga Cl1 Sn 81.89(9) . . ?
C2 C1 C9 119.1(12) . . ?
C2 C1 Sn 111.9(9) . . ?
C9 C1 Sn 128.9(9) . . ?
C1 C2 C3 122.0(13) . . ?
C4 C3 C2 119.5(12) . . ?
C3 C4 C10 120.4(12) . . ?
C6 C5 C10 121.5(12) . . ?
C5 C6 C7 118.4(12) . . ?
C8 C7 C6 124.4(12) . . ?
C7 C8 C9 116.6(11) . . ?
C7 C8 Ga 115.2(10) . . ?
C9 C8 Ga 127.8(8) . . ?
C10 C9 C1 117.0(11) . . ?
C10 C9 C8 119.8(11) . . ?
C1 C9 C8 123.2(11) . . ?
C4 C10 C9 121.9(12) . . ?
C4 C10 C5 119.0(11) . . ?
C9 C10 C5 119.1(12) . . ?
C19 C11 C12 119.2(11) . . ?
C19 C11 Sn 130.6(9) . . ?
C12 C11 Sn 110.0(9) . . ?
C13 C12 C11 121.4(12) . . ?
C14 C13 C12 119.3(12) . . ?
C13 C14 C20 120.2(12) . . ?
C16 C15 C20 119.5(11) . . ?
C15 C16 C17 118.3(11) . . ?
C18 C17 C16 124.3(11) . . ?
C17 C18 C19 118.7(11) . . ?
C17 C18 Ga 115.2(9) . . ?
C19 C18 Ga 126.1(9) . . ?
C20 C19 C11 118.5(11) . . ?
C20 C19 C18 117.1(11) . . ?
C11 C19 C18 124.4(11) . . ?
C19 C20 C14 121.3(12) . . ?
C19 C20 C15 122.0(11) . . ?
C14 C20 C15 116.6(11) . . ?
N C22 C23 179.5(15) . . ?
C22 N Sn 166.1(12) . . ?

loop_
_geom_bond_atom_site_label_1
_geom_bond_atom_site_label_2
_geom_bond_distance
_geom_bond_site_symmetry_2
_geom_bond_publ_flag
Sn C1 2.125(12) . ?
Sn C11 2.122(13) . ?
Sn C21 2.136(11) . ?
Sn N 2.436(9) . ?
Sn Cl1 2.629(3) . ?
Ga C8 1.958(12) . ?
Ga C18 1.973(11) . ?
Ga Cl2 2.235(3) . ?
Ga Cl1 2.359(4) . ?
C1 C2 1.379(15) . ?
C1 C9 1.437(15) . ?
C2 C3 1.388(14) . ?
C3 C4 1.376(15) . ?
C4 C10 1.369(16) . ?
C5 C6 1.373(16) . ?
C5 C10 1.425(16) . ?
C6 C7 1.403(16) . ?
C7 C8 1.381(14) . ?
C8 C9 1.461(16) . ?
C9 C10 1.418(15) . ?
C11 C19 1.407(16) . ?
C11 C12 1.431(15) . ?
C12 C13 1.393(14) . ?
C13 C14 1.370(16) . ?
C14 C20 1.433(15) . ?
C15 C16 1.359(15) . ?
C15 C20 1.436(16) . ?
C16 C17 1.394(15) . ?
C17 C18 1.364(15) . ?
C18 C19 1.437(15) . ?
C19 C20 1.391(15) . ?
C23 C22 1.470(15) . ?
C22 N 1.108(13) . ?
